data_7229461
loop_
_publ_author_name
'Antonangelo, A. R.'
'Westrup, K. C. M.'
'Burt, L. A.'
'Bezzu, C. Grazia'
'Malewschik, T.'
'Machado, G. S.'
'Nunes, F. S.'
'McKeown, N. B.'
'Nakagaki, S.'

_publ_section_title
;
 Synthesis, crystallographic characterization and homogeneous catalytic
 activity of novel unsymmetric porphyrins
;
_journal_issue 80
_journal_name_full 'RSC Adv.'
_journal_page_first 50610
_journal_paper_doi 10.1039/C7RA08734A
_journal_volume 7
_journal_year 2017
_chemical_formula_moiety 'C46 H19 F15 N4 O2, C H3 O'
_chemical_formula_sum 'C47 H22 F15 N4 O3'
_chemical_formula_weight 975.68
_chemical_name_systematic 5,10,15-tris(pentafluorophenyl)-20-(3,4-dimethoxyphenyl)porphyrin
_space_group_crystal_system monoclinic
_space_group_IT_number 9
_space_group_name_Hall 'C -2yc'
_space_group_name_H-M_alt 'C 1 c 1'
_symmetry_space_group_name_Hall 'C -2yc'
_symmetry_space_group_name_H-M 'C 1 c 1'
_atom_sites_solution_hydrogens geom
_atom_sites_solution_primary dual
_audit_creation_date 2016-12-03
_audit_creation_method
;
Olex2 1.2
(compiled 2016.11.30 svn.r3356 for OlexSys, GUI svn.r5269)
;
_audit_update_record
;
2017-03-07 deposited with the CCDC.
2017-10-23 downloaded from the CCDC.
;
_cell_angle_alpha 90
_cell_angle_beta 109.961(2)
_cell_angle_gamma 90
_cell_formula_units_Z 4
_cell_length_a 11.5360(2)
_cell_length_b 26.8989(6)
_cell_length_c 15.0809(3)
_cell_measurement_reflns_used 16483
_cell_measurement_temperature 120.01(10)
_cell_measurement_theta_max 75.7160
_cell_measurement_theta_min 4.3830
_cell_volume 4398.56(16)
_computing_cell_refinement 'CrysAlisPro 1.171.38.43h (Rigaku OD, 2015)'
_computing_data_collection 'CrysAlisPro 1.171.38.43h (Rigaku OD, 2015)'
_computing_data_reduction 'CrysAlisPro 1.171.38.43h (Rigaku OD, 2015)'
_computing_molecular_graphics 'Olex2 (Dolomanov et al., 2009)'
_computing_publication_material 'Olex2 (Dolomanov et al., 2009)'
_computing_structure_refinement 'ShelXL (Sheldrick, 2015)'
_computing_structure_solution 'ShelXT (Sheldrick, 2015)'
_diffrn_ambient_environment N~2~
_diffrn_ambient_temperature 120
_diffrn_detector 'CCD plate'
_diffrn_detector_area_resol_mean 5.1574
_diffrn_detector_type Atlas
_diffrn_measured_fraction_theta_full 0.9996
_diffrn_measured_fraction_theta_max 0.8255
_diffrn_measurement_details
;
List of Runs (angles in degrees, time in seconds):

  # Type    Start    End  Width  t~exp~   \w     \q     \k     \f   Frames
#--------------------------------------------------------------------------
  1  \w    -70.00  27.00   1.00    5.00    --  -43.17  57.00 120.00   97
  2  \w   -113.00 -17.00   1.00    5.00    --  -43.17 -57.00 -30.00   96
  3  \w   -116.00 -21.00   1.00    5.00    --  -43.17 -38.00 -60.00   95
  4  \w   -116.00 -21.00   1.00    5.00    --  -43.17 -38.00-150.00   95
  5  \w      1.00  83.00   1.00    5.00    --   43.17 -99.00-180.00   82
  6  \w     23.00  98.00   1.00    5.00    --   43.17-125.00 -60.00   75
  7  \w     85.00 178.00   1.00   20.00    --  111.00  53.00 -15.22   93
  8  \w     39.00 121.00   1.00   20.00    --  111.00-125.00  30.00   82
  9  \w     40.00 135.00   1.00   20.00    --  111.00 -45.00 -30.00   95
 10  \w     37.00 142.00   1.00   20.00    --  111.00 -77.00  30.00  105
 11  \w     94.00 178.00   1.00   20.00    --  111.00 125.00 -60.00   84
 12  \w     30.00 109.00   1.00   20.00    --  111.00 -94.00-180.00   79
 13  \w     30.00 109.00   1.00   20.00    --  111.00 -94.00 150.00   79
 14  \w     30.00 109.00   1.00   20.00    --  111.00 -94.00 -90.00   79
 15  \w     36.00 135.00   1.00   20.00    --  111.00 -30.00 150.00   99
 16  \w     66.00 178.00   1.00   20.00    --  111.00  15.00 -60.00  112
 17  \w     30.00 109.00   1.00   20.00    --  111.00 -94.00  30.00   79
 18  \w     40.00 135.00   1.00   20.00    --  111.00 -45.00-180.00   95
 19  \w     31.00 156.00   1.00   20.00    --  111.00 -15.00 -30.00  125
 20  \w     83.00 178.00   1.00   20.00    --  111.00  65.00 131.51   95
 21  \w     39.00 121.00   1.00   20.00    --  111.00-125.00 150.00   82
 22  \w     37.00 142.00   1.00   20.00    --  111.00 -77.00 -60.00  105
 23  \w     39.00 121.00   1.00   20.00    --  111.00-125.00 -90.00   82
 24  \w     41.00 139.00   1.00   20.00    --  111.00 -61.00  30.00   98
 25  \w     87.00 178.00   1.00   20.00    --  111.00  30.00 -30.00   91
 26  \w     30.00 109.00   1.00   20.00    --  111.00 -94.00-150.00   79
 27  \w   -117.00 -44.00   1.00    5.00    --  -43.17 -77.00-180.00   73
 28  \w   -113.00 -17.00   1.00    5.00    --  -43.17 -57.00  90.00   96
;
_diffrn_measurement_device 'four-circle diffractometer'
_diffrn_measurement_device_type 'SuperNova, Dual, Cu at zero, Atlas'
_diffrn_measurement_method '\w scans'
_diffrn_orient_matrix_type 'CrysAlisPro convention (1999,Acta A55,543-557)'
_diffrn_orient_matrix_UB_11 0.0111506000
_diffrn_orient_matrix_UB_12 0.0551091000
_diffrn_orient_matrix_UB_13 0.0296890000
_diffrn_orient_matrix_UB_21 -0.1028831000
_diffrn_orient_matrix_UB_22 0.0134767000
_diffrn_orient_matrix_UB_23 -0.0930243000
_diffrn_orient_matrix_UB_31 -0.0972776000
_diffrn_orient_matrix_UB_32 -0.0079769000
_diffrn_orient_matrix_UB_33 0.0476839000
_diffrn_radiation_monochromator mirror
_diffrn_radiation_probe x-ray
_diffrn_radiation_type 'Cu K\a'
_diffrn_radiation_wavelength 1.54184
_diffrn_reflns_av_R_equivalents 0.0660
_diffrn_reflns_av_unetI/netI 0.0400
_diffrn_reflns_Laue_measured_fraction_full 0.999
_diffrn_reflns_Laue_measured_fraction_max 0.996
_diffrn_reflns_limit_h_max 13
_diffrn_reflns_limit_h_min -14
_diffrn_reflns_limit_k_max 33
_diffrn_reflns_limit_k_min -33
_diffrn_reflns_limit_l_max 18
_diffrn_reflns_limit_l_min -18
_diffrn_reflns_number 35755
_diffrn_reflns_point_group_measured_fraction_full 0.850
_diffrn_reflns_point_group_measured_fraction_max 0.826
_diffrn_reflns_theta_full 67.684
_diffrn_reflns_theta_max 76.08
_diffrn_reflns_theta_min 3.12
_diffrn_source 'micro-focus sealed X-ray tube'
_diffrn_source_type 'SuperNova (Cu) X-ray Source'
_exptl_absorpt_coefficient_mu 1.211
_exptl_absorpt_correction_T_max 1.000
_exptl_absorpt_correction_T_min 0.626
_exptl_absorpt_correction_type gaussian
_exptl_absorpt_process_details
;
CrysAlisPro 1.171.38.43h (Rigaku Oxford Diffraction, 2015)
Numerical absorption correction based on gaussian integration over
            a multifaceted crystal model
Empirical absorption correction using spherical harmonics,
 implemented in SCALE3 ABSPACK scaling algorithm.
;
_exptl_crystal_colour 'clear reddish brown'
_exptl_crystal_colour_lustre clear
_exptl_crystal_colour_modifier reddish
_exptl_crystal_colour_primary brown
_exptl_crystal_density_diffrn 1.473
_exptl_crystal_description plate
_exptl_crystal_F_000 1964
_exptl_crystal_recrystallization_method
'The material was recrystallised by slow vapour diffusion of methanol into a solution f chloroform'
_exptl_crystal_size_max 0.514
_exptl_crystal_size_mid 0.224
_exptl_crystal_size_min 0.055
_refine_diff_density_max 0.730
_refine_diff_density_min -0.515
_refine_diff_density_rms 0.104
_refine_ls_abs_structure_details
;
 Flack x determined using 2367 quotients [(I+)-(I-)]/[(I+)+(I-)]
 (Parsons, Flack and Wagner, Acta Cryst. B69 (2013) 249-259).
;
_refine_ls_abs_structure_Flack 0.09(15)
_refine_ls_extinction_method none
_refine_ls_goodness_of_fit_ref 1.392
_refine_ls_hydrogen_treatment constr
_refine_ls_matrix_type full
_refine_ls_number_parameters 767
_refine_ls_number_reflns 7617
_refine_ls_number_restraints 397
_refine_ls_restrained_S_all 1.829
_refine_ls_R_factor_all 0.1079
_refine_ls_R_factor_gt 0.1043
_refine_ls_shift/su_max 0.000
_refine_ls_shift/su_mean 0.000
_refine_ls_structure_factor_coef Fsqd
_refine_ls_weighting_details 'w=1/[\s^2^(Fo^2^)+(0.2000P)^2^] where P=(Fo^2^+2Fc^2^)/3'
_refine_ls_weighting_scheme calc
_refine_ls_wR_factor_gt 0.2897
_refine_ls_wR_factor_ref 0.3001
_reflns_Friedel_coverage 0.657
_reflns_Friedel_fraction_full 0.701
_reflns_Friedel_fraction_max 0.657
_reflns_number_gt 7026
_reflns_number_total 7617
_reflns_threshold_expression 'I > 2\s(I)'
_cod_data_source_file c7ra08734a2.cif
_cod_data_source_block P3
_cod_database_code 7229461
_chemical_oxdiff_formula 'C46 H19 F15 N4 O2'
_chemical_oxdiff_usercomment '@ 120 K A3B porphyrin'
_shelx_space_group_comment
;
The symmetry employed for this shelxl refinement is uniquely defined
by the following loop, which should always be used as a source of
symmetry information in preference to the above space-group names.
They are only intended as comments.
;
_reflns_odcompleteness_completeness 99.96
_reflns_odcompleteness_iscentric 1
_reflns_odcompleteness_theta 74.33
_olex2_refinement_description
;
1. Fixed Uiso
 At 1.2 times of:
  All C(H) groups, All N(H) groups
 At 1.5 times of:
  All C(H,H,H) groups
2. Restrained distances
 H4-H2
 0.84 with sigma of 0.02
3. Restrained planarity
 F21, F22, F24, F25, C39, C40, C41, C36, C37, C38
 with sigma of 0.1
 F6, F7, F8, F9, F10, C51, C52, C53, C48, C49, C50
 with sigma of 0.1
4. Rigid bond restraints
 O0AA, C1AA
 with sigma for 1-2 distances of 0.01 and sigma for 1-3 distances of 0.01
5. Uiso/Uaniso restraints and constraints
F1 \\sim F2 \\sim F3 \\sim F4 \\sim F5 \\sim C21 \\sim C22 \\sim C23 \\sim C24
\\sim C25 \\sim C26: within 2A with sigma of 0.04 and sigma for terminal atoms
of 0.08
O0AA \\sim C1AA: within 2A with sigma of 0.04 and sigma for terminal atoms of
0.08
6. Rigid body (RIGU) restrains
 F11, F12, F13, F14, F15, C59, C58, C57, C56, C55, C54
 with sigma for 1-2 distances of 0.004 and sigma for 1-3 distances of 0.004
 F6, F7, F8, F9, F10, C51, C52, C53, C48, C49, C50
 with sigma for 1-2 distances of 0.004 and sigma for 1-3 distances of 0.004
 F21, F22, F23, F24, F25, C39, C40, C41, C36, C37, C38
 with sigma for 1-2 distances of 0.004 and sigma for 1-3 distances of 0.004
 F16, F17, F18, F19, F20, C43, C42, C47, C46, C45, C44
 with sigma for 1-2 distances of 0.004 and sigma for 1-3 distances of 0.004
7. Others
 Sof(F6)=Sof(F7)=Sof(F8)=Sof(F9)=Sof(F10)=Sof(C51)=Sof(C52)=Sof(C53)=Sof(C48)=
 Sof(C49)=Sof(C50)=1-FVAR(1)
 Sof(F11)=Sof(F12)=Sof(F13)=Sof(F14)=Sof(F15)=Sof(C59)=Sof(C58)=Sof(C57)=
 Sof(C56)=Sof(C55)=Sof(C54)=FVAR(1)
 Sof(F16)=Sof(F17)=Sof(F18)=Sof(F19)=Sof(F20)=Sof(C43)=Sof(C42)=Sof(C47)=
 Sof(C46)=Sof(C45)=Sof(C44)=1-FVAR(2)
 Sof(F21)=Sof(F22)=Sof(F23)=Sof(F24)=Sof(F25)=Sof(C39)=Sof(C40)=Sof(C41)=
 Sof(C36)=Sof(C37)=Sof(C38)=FVAR(2)
8.a Aromatic/amide H refined with riding coordinates:
 N2(H2), N4(H4), C2(H2A), C3(H3), C7(H7), C8(H8), C12(H12), C13(H13), C17(H17),
  C18(H18), C28(H28), C29(H29), C32(H32)
8.b Fitted hexagon refined as free rotating group:
 C39(C40,C41,C36,C37,C38), C43(C42,C47,C46,C45,C44), C51(C52,C53,C48,C49,C50),
 C59(C58,C57,C56,C55,C54)
8.c Idealised Me refined as rotating group:
 C33(H33A,H33B,H33C), C34(H34A,H34B,H34C), C1AA(H1AA,H1AB,H1AC)
;
_shelx_shelxl_version_number 2014/7
_olex2_diffrn_ambient_temperature_device 'Oxford Cryosystems'
_olex2_exptl_crystal_mounting_method 'The crystal was mounted on a MITIGEN holder paratone'
_olex2_submission_original_sample_id 5,10,15-tris(pentafluorophenyl)-20-(3,4-dimethoxyphenyl)porphyrin
_olex2_submission_special_instructions 'No special instructions were received'
_oxdiff_exptl_absorpt_empirical_details
;
Empirical correction (ABSPACK) includes:
- Absorption correction using spherical harmonics
- Frame scaling
;
_oxdiff_exptl_absorpt_empirical_full_max 4.074
_oxdiff_exptl_absorpt_empirical_full_min 0.581

loop_
_space_group_symop_operation_xyz
'x, y, z'
'x, -y, z+1/2'
'x+1/2, y+1/2, z'
'x+1/2, -y+1/2, z+1/2'

loop_
_atom_site_label
_atom_site_type_symbol
_atom_site_fract_x
_atom_site_fract_y
_atom_site_fract_z
_atom_site_U_iso_or_equiv
_atom_site_adp_type
_atom_site_occupancy
_atom_site_site_symmetry_order
_atom_site_calc_flag
_atom_site_refinement_flags_posn
_atom_site_refinement_flags_adp
_atom_site_refinement_flags_occupancy
_atom_site_disorder_assembly
_atom_site_disorder_group
F1 F 0.7237(4) 0.6989(2) 0.1768(3) 0.0794(15) Uani 1 1 d . U . . .
F2 F 0.7160(4) 0.6727(3) 0.0020(3) 0.0917(19) Uani 1 1 d . U . . .
F3 F 0.4974(4) 0.66952(16) -0.1409(2) 0.0590(9) Uani 1 1 d . U . . .
F4 F 0.2889(5) 0.6949(4) -0.1104(4) 0.118(3) Uani 1 1 d . U . . .
F5 F 0.2958(4) 0.7200(4) 0.0647(4) 0.138(4) Uani 1 1 d . U . . .
F6 F 0.833(2) 0.5784(8) 0.5279(13) 0.110(6) Uani 0.439(13) 1 d . U P A 2
F7 F 0.880(2) 0.4798(5) 0.5811(12) 0.134(7) Uani 0.439(13) 1 d . U P A 2
F8 F 0.726(2) 0.4262(5) 0.6368(12) 0.139(8) Uani 0.439(13) 1 d . U P A 2
F9 F 0.511(3) 0.4737(11) 0.6439(17) 0.162(10) Uiso 0.439(13) 1 d . U P A 2
F10 F 0.4643(17) 0.5665(6) 0.5942(13) 0.107(5) Uiso 0.439(13) 1 d . U P A 2
F11 F 0.7872(17) 0.5666(5) 0.5313(14) 0.108(5) Uani 0.561(13) 1 d . U P A 1
F12 F 0.777(2) 0.4660(5) 0.5617(13) 0.133(6) Uani 0.561(13) 1 d . U P A 1
F13 F 0.586(2) 0.4215(3) 0.5790(10) 0.152(7) Uani 0.561(13) 1 d . U P A 1
F14 F 0.383(2) 0.4744(6) 0.5614(18) 0.181(8) Uani 0.561(13) 1 d . U P A 1
F15 F 0.3745(12) 0.5739(5) 0.5305(12) 0.119(5) Uani 0.561(13) 1 d . U P A 1
F16 F 0.5838(16) 0.9430(6) 0.3183(11) 0.078(4) Uani 0.341(9) 1 d . U P B 2
F17 F 0.497(2) 1.0330(6) 0.2578(13) 0.107(6) Uani 0.341(9) 1 d . U P B 2
F18 F 0.269(2) 1.0616(5) 0.2632(11) 0.104(6) Uani 0.341(9) 1 d . U P B 2
F19 F 0.1405(18) 0.9976(5) 0.3245(12) 0.092(5) Uani 0.341(9) 1 d . U P B 2
F20 F 0.2271(12) 0.9060(5) 0.3848(8) 0.059(3) Uani 0.341(9) 1 d . U P B 2
F21 F 0.7083(17) 0.9272(5) 0.3825(10) 0.156(6) Uani 0.659(9) 1 d . U P B 1
F22 F 0.694(3) 1.0238(6) 0.3387(12) 0.207(8) Uani 0.659(9) 1 d . U P B 1
F23 F 0.484(3) 1.0755(4) 0.3193(14) 0.219(10) Uani 0.659(9) 1 d . U P B 1
F24 F 0.281(2) 1.0259(4) 0.3389(9) 0.167(6) Uani 0.659(9) 1 d . U P B 1
F25 F 0.3010(15) 0.9297(4) 0.3827(7) 0.103(3) Uani 0.659(9) 1 d . U P B 1
O1 O 0.6909(4) 0.81756(17) 1.0754(3) 0.0523(10) Uani 1 1 d . . . . .
O2 O 0.4722(4) 0.8231(2) 0.9590(3) 0.0546(11) Uani 1 1 d . . . . .
N1 N 0.5951(4) 0.70886(17) 0.5783(3) 0.0425(9) Uani 1 1 d . . . . .
N2 N 0.5506(4) 0.68537(15) 0.3825(3) 0.0410(9) Uani 1 1 d . . . . .
H2 H 0.5561 0.7123 0.4146 0.049 Uiso 1 1 calc DR . . . .
N3 N 0.5087(4) 0.78844(16) 0.3346(3) 0.0414(9) Uani 1 1 d . . . . .
N4 N 0.5391(6) 0.81029(19) 0.5284(4) 0.0511(11) Uani 1 1 d . . . . .
H4 H 0.5363 0.7832 0.4974 0.061 Uiso 1 1 calc DR . . . .
C1 C 0.6103(7) 0.6580(2) 0.5849(4) 0.0544(13) Uani 1 1 d . . . . .
C2 C 0.6490(9) 0.6436(3) 0.6827(5) 0.0715(19) Uani 1 1 d . . . . .
H2A H 0.6665 0.6115 0.7062 0.086 Uiso 1 1 calc R . . . .
C3 C 0.6551(7) 0.6853(3) 0.7345(5) 0.0591(15) Uani 1 1 d . . . . .
H3 H 0.6775 0.6872 0.7998 0.071 Uiso 1 1 calc R . . . .
C4 C 0.6201(5) 0.7268(2) 0.6684(4) 0.0457(11) Uani 1 1 d . . . . .
C5 C 0.6048(5) 0.7767(2) 0.6903(3) 0.0455(11) Uani 1 1 d . . . . .
C6 C 0.5671(7) 0.8150(2) 0.6256(4) 0.0548(14) Uani 1 1 d . . . . .
C7 C 0.5537(12) 0.8670(3) 0.6477(6) 0.091(3) Uani 1 1 d . . . . .
H7 H 0.5624 0.8797 0.7070 0.110 Uiso 1 1 calc R . . . .
C8 C 0.5272(16) 0.8931(3) 0.5690(7) 0.110(5) Uani 1 1 d . . . . .
H8 H 0.5170 0.9274 0.5635 0.132 Uiso 1 1 calc R . . . .
C9 C 0.5166(12) 0.8583(2) 0.4918(6) 0.086(3) Uani 1 1 d . . . . .
C11 C 0.4932(9) 0.8386(2) 0.3257(5) 0.0646(18) Uani 1 1 d . . . . .
C12 C 0.4791(10) 0.8539(3) 0.2305(5) 0.075(2) Uani 1 1 d . . . . .
H12 H 0.4676 0.8861 0.2068 0.090 Uiso 1 1 calc R . . . .
C13 C 0.4860(7) 0.8126(2) 0.1833(4) 0.0551(14) Uani 1 1 d . . . . .
H13 H 0.4799 0.8106 0.1203 0.066 Uiso 1 1 calc R . . . .
C14 C 0.5046(5) 0.7715(2) 0.2485(4) 0.0435(11) Uani 1 1 d . . . . .
C15 C 0.5148(5) 0.7219(2) 0.2252(3) 0.0405(10) Uani 1 1 d . . . . .
C16 C 0.5306(5) 0.68123(19) 0.2868(4) 0.0444(11) Uani 1 1 d . . . . .
C17 C 0.5258(9) 0.6299(2) 0.2598(5) 0.069(2) Uani 1 1 d . . . . .
H17 H 0.5134 0.6174 0.1998 0.083 Uiso 1 1 calc R . . . .
C18 C 0.5428(13) 0.6034(3) 0.3394(7) 0.091(3) Uani 1 1 d . . . . .
H18 H 0.5434 0.5690 0.3438 0.109 Uiso 1 1 calc R . . . .
C19 C 0.5597(8) 0.6373(2) 0.4153(5) 0.0604(16) Uani 1 1 d . . . . .
C20 C 0.5917(9) 0.6248(3) 0.5111(5) 0.0682(19) Uani 1 1 d . . . . .
C21 C 0.5099(5) 0.7095(2) 0.1267(4) 0.0411(10) Uani 1 1 d . U . . .
C22 C 0.6149(5) 0.6985(2) 0.1068(3) 0.0434(10) Uani 1 1 d . U . . .
C23 C 0.6128(5) 0.6851(2) 0.0181(4) 0.0462(11) Uani 1 1 d . U . . .
C24 C 0.5012(5) 0.6831(2) -0.0552(4) 0.0443(11) Uani 1 1 d . U . . .
C25 C 0.3964(6) 0.6962(3) -0.0389(5) 0.0634(17) Uani 1 1 d . U . . .
C26 C 0.4021(6) 0.7089(3) 0.0519(5) 0.0629(17) Uani 1 1 d . U . . .
C27 C 0.6310(5) 0.7879(2) 0.7927(4) 0.0469(12) Uani 1 1 d . . . . .
C28 C 0.7497(6) 0.7867(4) 0.8562(6) 0.082(3) Uani 1 1 d . . . . .
H28 H 0.8144 0.7800 0.8344 0.099 Uiso 1 1 calc R . . . .
C29 C 0.7755(6) 0.7954(4) 0.9524(5) 0.078(3) Uani 1 1 d . . . . .
H29 H 0.8559 0.7930 0.9946 0.094 Uiso 1 1 calc R . . . .
C30 C 0.6796(5) 0.8077(2) 0.9842(4) 0.0457(11) Uani 1 1 d . . . . .
C31 C 0.5592(5) 0.81082(19) 0.9197(3) 0.0389(9) Uani 1 1 d . . . . .
C32 C 0.5349(4) 0.80081(19) 0.8251(3) 0.0388(9) Uani 1 1 d . . . . .
H32 H 0.4545 0.8027 0.7829 0.047 Uiso 1 1 calc R . . . .
C33 C 0.3476(6) 0.8258(4) 0.8970(5) 0.077(3) Uani 1 1 d . . . . .
H33A H 0.3407 0.8506 0.8497 0.115 Uiso 1 1 calc GR . . . .
H33B H 0.2954 0.8346 0.9323 0.115 Uiso 1 1 calc GR . . . .
H33C H 0.3228 0.7942 0.8673 0.115 Uiso 1 1 calc GR . . . .
C34 C 0.8120(7) 0.8153(4) 1.1434(5) 0.070(2) Uani 1 1 d . . . . .
H34A H 0.8647 0.8380 1.1260 0.105 Uiso 1 1 calc GR . . . .
H34B H 0.8437 0.7822 1.1458 0.105 Uiso 1 1 calc GR . . . .
H34C H 0.8092 0.8242 1.2043 0.105 Uiso 1 1 calc GR . . . .
C35 C 0.4941(13) 0.8714(2) 0.3999(6) 0.088(3) Uani 1 1 d . . . . .
C39 C 0.4877(17) 1.0260(2) 0.3379(8) 0.161(6) Uani 0.659(9) 1 d . U P B 1
C40 C 0.3875(14) 1.0016(3) 0.3493(6) 0.132(5) Uani 0.659(9) 1 d G U P B 1
C41 C 0.3958(11) 0.9514(3) 0.3724(5) 0.093(4) Uani 0.659(9) 1 d G U P B 1
C36 C 0.5044(12) 0.9256(2) 0.3841(6) 0.088(3) Uani 0.659(9) 1 d G U P B 1
C37 C 0.6046(11) 0.9499(4) 0.3728(7) 0.120(5) Uani 0.659(9) 1 d G U P B 1
C38 C 0.5963(14) 1.0001(4) 0.3497(8) 0.155(6) Uani 0.659(9) 1 d G U P B 1
C43 C 0.4794(11) 0.9546(4) 0.3227(8) 0.056(4) Uani 0.341(9) 1 d . U P B 2
C42 C 0.4099(11) 0.9220(3) 0.3555(7) 0.045(3) Uani 0.341(9) 1 d G U P B 2
C47 C 0.2949(11) 0.9364(4) 0.3571(9) 0.056(4) Uani 0.341(9) 1 d G U P B 2
C46 C 0.2495(12) 0.9835(5) 0.3258(9) 0.069(4) Uani 0.341(9) 1 d G U P B 2
C45 C 0.3190(16) 1.0161(3) 0.2930(9) 0.080(4) Uani 0.341(9) 1 d G U P B 2
C44 C 0.4340(15) 1.0017(4) 0.2914(9) 0.078(5) Uani 0.341(9) 1 d G U P B 2
C51 C 0.6956(17) 0.4744(3) 0.6116(10) 0.105(7) Uani 0.439(13) 1 d . U P A 2
C52 C 0.5874(16) 0.4966(5) 0.6132(11) 0.143(14) Uani 0.439(13) 1 d G U P A 2
C53 C 0.5622(14) 0.5458(5) 0.5854(11) 0.126(12) Uani 0.439(13) 1 d G U P A 2
C48 C 0.6451(13) 0.5729(3) 0.5560(9) 0.070(5) Uani 0.439(13) 1 d G U P A 2
C49 C 0.7532(12) 0.5508(4) 0.5544(8) 0.065(4) Uani 0.439(13) 1 d G U P A 2
C50 C 0.7785(14) 0.5015(4) 0.5822(8) 0.080(5) Uani 0.439(13) 1 d G U P A 2
C59 C 0.4731(10) 0.5477(3) 0.5325(8) 0.081(4) Uani 0.561(13) 1 d . U P A 1
C58 C 0.4769(12) 0.4970(3) 0.5507(9) 0.113(6) Uani 0.561(13) 1 d G U P A 1
C57 C 0.5837(14) 0.4702(2) 0.5613(8) 0.088(4) Uani 0.561(13) 1 d G U P A 1
C56 C 0.6868(12) 0.4941(3) 0.5537(8) 0.091(4) Uani 0.561(13) 1 d G U P A 1
C55 C 0.6829(10) 0.5448(3) 0.5355(7) 0.072(3) Uani 0.561(13) 1 d G U P A 1
C54 C 0.5761(10) 0.5717(2) 0.5249(6) 0.057(3) Uani 0.561(13) 1 d G U P A 1
O0AA O 0.144(4) 0.5638(16) 0.626(2) 0.34(2) Uani 1 1 d . U . . .
C1AA C 0.087(4) 0.5653(11) 0.538(3) 0.223(14) Uani 1 1 d . U . . .
H1AA H 0.1300 0.5458 0.5057 0.335 Uiso 1 1 calc GR . . . .
H1AB H 0.0815 0.5991 0.5162 0.335 Uiso 1 1 calc GR . . . .
H1AC H 0.0049 0.5522 0.5239 0.335 Uiso 1 1 calc GR . . . .

loop_
_atom_site_aniso_label
_atom_site_aniso_U_11
_atom_site_aniso_U_22
_atom_site_aniso_U_33
_atom_site_aniso_U_23
_atom_site_aniso_U_13
_atom_site_aniso_U_12
F1 0.0342(16) 0.165(5) 0.0324(17) -0.010(2) 0.0029(14) 0.021(2)
F2 0.045(2) 0.189(6) 0.044(2) -0.023(3) 0.0185(16) 0.030(3)
F3 0.060(2) 0.089(2) 0.0288(15) -0.0107(14) 0.0156(14) 0.0052(17)
F4 0.042(2) 0.241(9) 0.056(3) -0.060(4) -0.002(2) 0.010(3)
F5 0.033(2) 0.306(11) 0.072(3) -0.080(5) 0.012(2) 0.013(3)
F6 0.134(13) 0.085(10) 0.138(15) 0.008(8) 0.079(11) 0.033(8)
F7 0.148(12) 0.062(6) 0.20(2) 0.018(8) 0.074(12) 0.057(8)
F8 0.198(19) 0.080(7) 0.142(16) 0.060(9) 0.064(15) 0.040(9)
F11 0.124(9) 0.058(6) 0.170(15) 0.040(6) 0.086(8) 0.027(5)
F12 0.211(14) 0.085(7) 0.135(11) 0.035(7) 0.101(10) 0.046(8)
F13 0.34(2) 0.049(4) 0.101(8) 0.005(4) 0.124(12) -0.022(6)
F14 0.231(15) 0.108(9) 0.24(2) 0.020(10) 0.122(15) -0.083(9)
F15 0.091(7) 0.111(7) 0.156(13) 0.016(7) 0.045(7) -0.039(5)
F16 0.096(8) 0.076(7) 0.072(8) 0.019(6) 0.042(7) -0.013(5)
F17 0.172(14) 0.063(7) 0.088(10) 0.028(7) 0.045(10) -0.025(8)
F18 0.200(17) 0.050(5) 0.063(7) 0.012(5) 0.045(9) 0.033(8)
F19 0.129(10) 0.058(6) 0.085(9) -0.001(5) 0.031(7) 0.051(6)
F20 0.069(6) 0.058(5) 0.049(5) 0.002(4) 0.018(4) 0.022(4)
F21 0.202(12) 0.102(7) 0.215(16) -0.005(8) 0.136(11) -0.047(7)
F22 0.37(2) 0.112(9) 0.203(17) -0.021(9) 0.175(16) -0.088(11)
F23 0.48(3) 0.051(4) 0.199(16) 0.010(6) 0.213(19) 0.002(8)
F24 0.326(16) 0.074(6) 0.142(10) 0.035(6) 0.133(11) 0.077(8)
F25 0.176(9) 0.065(4) 0.086(6) 0.011(4) 0.066(6) 0.045(5)
O1 0.039(2) 0.088(3) 0.0242(16) -0.0036(15) 0.0031(14) 0.0009(17)
O2 0.0308(17) 0.105(3) 0.0267(16) -0.0103(17) 0.0082(14) 0.0081(17)
N1 0.043(2) 0.056(2) 0.0336(19) -0.0058(16) 0.0200(16) -0.0068(17)
N2 0.046(2) 0.0437(19) 0.039(2) -0.0035(15) 0.0215(17) -0.0041(15)
N3 0.048(2) 0.046(2) 0.034(2) -0.0042(14) 0.0188(17) 0.0005(16)
N4 0.068(3) 0.057(2) 0.036(2) -0.0051(17) 0.028(2) -0.012(2)
C1 0.073(4) 0.061(3) 0.042(3) 0.008(2) 0.036(3) 0.002(3)
C2 0.103(6) 0.079(4) 0.050(4) 0.016(3) 0.050(4) 0.015(4)
C3 0.062(3) 0.084(4) 0.037(3) 0.011(2) 0.025(3) 0.013(3)
C4 0.040(2) 0.071(3) 0.030(2) -0.0019(19) 0.0165(18) -0.006(2)
C5 0.038(2) 0.071(3) 0.030(2) -0.0113(19) 0.0148(19) -0.014(2)
C6 0.076(4) 0.062(3) 0.037(3) -0.015(2) 0.033(3) -0.021(3)
C7 0.176(10) 0.060(3) 0.058(4) -0.026(3) 0.065(5) -0.037(5)
C8 0.247(15) 0.051(3) 0.070(5) -0.021(3) 0.102(8) -0.015(5)
C9 0.185(10) 0.047(3) 0.059(4) -0.010(3) 0.083(6) -0.007(4)
C11 0.116(6) 0.049(3) 0.046(3) 0.006(2) 0.051(4) 0.009(3)
C12 0.137(8) 0.056(3) 0.055(4) 0.014(3) 0.062(5) 0.021(4)
C13 0.076(4) 0.065(3) 0.036(3) 0.001(2) 0.034(3) 0.013(3)
C14 0.037(2) 0.063(3) 0.032(2) -0.005(2) 0.0149(18) 0.0014(19)
C15 0.036(2) 0.062(3) 0.026(2) -0.0058(17) 0.0139(16) -0.0026(18)
C16 0.050(3) 0.051(2) 0.039(3) -0.0155(19) 0.024(2) -0.0098(19)
C17 0.115(6) 0.051(3) 0.061(4) -0.018(2) 0.055(4) -0.024(3)
C18 0.168(10) 0.060(4) 0.078(5) -0.017(3) 0.084(6) -0.035(5)
C19 0.096(5) 0.045(3) 0.057(3) -0.001(2) 0.049(3) -0.015(3)
C20 0.111(6) 0.059(3) 0.057(4) 0.008(3) 0.057(4) -0.004(3)
C21 0.037(2) 0.059(3) 0.031(2) -0.0067(18) 0.0155(18) 0.0025(18)
C22 0.034(2) 0.071(3) 0.024(2) 0.0023(18) 0.0077(18) 0.013(2)
C23 0.037(2) 0.072(3) 0.033(3) 0.0008(19) 0.017(2) 0.011(2)
C24 0.049(3) 0.059(3) 0.026(2) -0.0060(17) 0.014(2) -0.001(2)
C25 0.037(3) 0.106(5) 0.040(3) -0.023(3) 0.005(2) 0.002(3)
C26 0.036(3) 0.105(5) 0.048(3) -0.027(3) 0.015(2) 0.000(3)
C27 0.038(2) 0.078(3) 0.029(2) -0.014(2) 0.016(2) -0.013(2)
C28 0.029(3) 0.169(9) 0.051(4) -0.038(4) 0.015(3) -0.011(3)
C29 0.027(2) 0.157(8) 0.045(3) -0.031(4) 0.005(2) 0.002(3)
C30 0.036(2) 0.072(3) 0.027(2) -0.0072(19) 0.0087(19) 0.000(2)
C31 0.035(2) 0.057(2) 0.027(2) -0.0007(16) 0.0140(18) 0.0015(17)
C32 0.032(2) 0.059(2) 0.0232(19) 0.0005(16) 0.0069(16) -0.0007(18)
C33 0.033(3) 0.150(8) 0.042(3) -0.023(4) 0.006(2) 0.017(3)
C34 0.042(3) 0.119(6) 0.038(3) -0.013(3) -0.002(2) 0.003(3)
C35 0.185(10) 0.042(3) 0.068(4) 0.000(3) 0.082(6) 0.004(4)
C39 0.332(16) 0.067(7) 0.131(14) 0.002(7) 0.141(12) -0.007(8)
C40 0.296(14) 0.046(5) 0.087(9) 0.006(4) 0.107(10) 0.029(6)
C41 0.198(11) 0.052(5) 0.051(5) 0.001(4) 0.073(7) 0.021(5)
C36 0.182(10) 0.051(4) 0.056(6) 0.002(4) 0.070(7) -0.003(5)
C37 0.216(13) 0.082(7) 0.099(11) -0.017(6) 0.102(10) -0.035(7)
C38 0.313(16) 0.073(7) 0.122(13) -0.008(7) 0.131(12) -0.031(7)
C43 0.091(8) 0.043(6) 0.041(7) -0.012(4) 0.031(6) -0.020(5)
C42 0.072(7) 0.041(6) 0.018(5) -0.007(4) 0.010(5) -0.004(5)
C47 0.080(8) 0.048(7) 0.037(8) 0.002(5) 0.015(6) 0.014(5)
C46 0.121(10) 0.044(6) 0.035(7) 0.003(5) 0.020(7) 0.027(6)
C45 0.146(11) 0.053(7) 0.036(7) -0.003(6) 0.026(7) 0.010(6)
C44 0.140(11) 0.042(6) 0.049(9) 0.002(5) 0.029(8) -0.009(6)
C51 0.147(14) 0.082(9) 0.086(14) 0.047(9) 0.040(11) 0.031(8)
C52 0.183(18) 0.083(11) 0.20(3) 0.105(17) 0.11(2) 0.042(11)
C53 0.146(16) 0.092(11) 0.17(3) 0.088(16) 0.095(18) 0.047(11)
C48 0.114(11) 0.056(7) 0.055(9) 0.030(6) 0.046(8) 0.033(7)
C49 0.093(10) 0.046(7) 0.055(8) -0.002(5) 0.023(7) 0.026(6)
C50 0.128(12) 0.050(6) 0.061(9) 0.001(5) 0.033(8) 0.039(6)
C59 0.114(8) 0.063(6) 0.069(8) 0.013(5) 0.034(6) -0.032(5)
C58 0.177(12) 0.057(6) 0.120(15) 0.015(6) 0.072(10) -0.035(6)
C57 0.181(11) 0.044(5) 0.051(6) -0.013(4) 0.057(7) -0.033(5)
C56 0.175(11) 0.045(5) 0.076(9) 0.000(5) 0.071(8) 0.008(5)
C55 0.122(9) 0.054(5) 0.053(6) 0.011(4) 0.047(6) -0.004(5)
C54 0.100(7) 0.039(4) 0.031(4) 0.001(3) 0.022(4) -0.016(4)
O0AA 0.47(6) 0.40(4) 0.23(2) -0.08(3) 0.24(3) -0.11(4)
C1AA 0.28(4) 0.146(18) 0.28(3) -0.06(2) 0.14(3) 0.02(2)

loop_
_atom_type_symbol
_atom_type_description
_atom_type_scat_dispersion_real
_atom_type_scat_dispersion_imag
_atom_type_scat_source
C C 0.0181 0.0091 'International Tables Vol C Tables 4.2.6.8 and 6.1.1.4'
H H 0.0000 0.0000 'International Tables Vol C Tables 4.2.6.8 and 6.1.1.4'
F F 0.0727 0.0534 'International Tables Vol C Tables 4.2.6.8 and 6.1.1.4'
N N 0.0311 0.0180 'International Tables Vol C Tables 4.2.6.8 and 6.1.1.4'
O O 0.0492 0.0322 'International Tables Vol C Tables 4.2.6.8 and 6.1.1.4'

loop_
_exptl_crystal_face_index_h
_exptl_crystal_face_index_k
_exptl_crystal_face_index_l
_exptl_crystal_face_perp_dist
-5 -2 5 0.1065
5 2 -5 0.1065
-5 -4 0 0.0997
5 4 0 0.1288
0 1 0 0.0199
0 -1 0 0.0348
5 -2 0 0.1255
-2 5 0 0.0660
2 -5 0 0.0923
-2 -1 5 0.1987

loop_
_geom_angle_atom_site_label_1
_geom_angle_atom_site_label_2
_geom_angle_atom_site_label_3
_geom_angle
C30 O1 C34 116.8(5)
C31 O2 C33 117.0(4)
C4 N1 C1 107.3(5)
C16 N2 H2 127.4
C19 N2 H2 127.4
C19 N2 C16 105.3(4)
C14 N3 C11 106.1(5)
C6 N4 H4 126.9
C9 N4 H4 126.9
C9 N4 C6 106.1(5)
N1 C1 C2 109.1(6)
N1 C1 C20 127.0(6)
C20 C1 C2 123.9(6)
C1 C2 H2A 126.1
C3 C2 C1 107.7(6)
C3 C2 H2A 126.1
C2 C3 H3 126.5
C2 C3 C4 107.0(6)
C4 C3 H3 126.5
N1 C4 C3 108.8(5)
N1 C4 C5 124.4(5)
C5 C4 C3 126.7(5)
C4 C5 C27 115.7(5)
C6 C5 C4 125.4(5)
C6 C5 C27 118.8(5)
N4 C6 C7 108.8(6)
C5 C6 N4 125.3(5)
C5 C6 C7 125.9(6)
C6 C7 H7 125.8
C8 C7 C6 108.4(6)
C8 C7 H7 125.8
C7 C8 H8 126.1
C7 C8 C9 107.7(7)
C9 C8 H8 126.1
N4 C9 C8 108.8(6)
C35 C9 N4 126.0(6)
C35 C9 C8 125.1(7)
N3 C11 C12 110.2(5)
N3 C11 C35 124.9(5)
C35 C11 C12 124.9(6)
C11 C12 H12 126.7
C13 C12 C11 106.5(6)
C13 C12 H12 126.7
C12 C13 H13 126.4
C12 C13 C14 107.2(5)
C14 C13 H13 126.4
N3 C14 C13 109.9(5)
N3 C14 C15 125.6(5)
C15 C14 C13 124.5(5)
C14 C15 C16 125.6(4)
C14 C15 C21 118.9(5)
C16 C15 C21 115.6(5)
N2 C16 C15 124.2(4)
N2 C16 C17 110.4(5)
C15 C16 C17 125.3(5)
C16 C17 H17 127.0
C18 C17 C16 106.0(6)
C18 C17 H17 127.0
C17 C18 H18 125.8
C17 C18 C19 108.5(6)
C19 C18 H18 125.8
N2 C19 C18 109.8(6)
N2 C19 C20 123.8(5)
C20 C19 C18 126.2(7)
C1 C20 C19 125.8(6)
C1 C20 C48 107.1(7)
C1 C20 C54 120.5(6)
C19 C20 C48 125.4(7)
C19 C20 C54 112.2(6)
C22 C21 C15 121.5(4)
C26 C21 C15 122.3(5)
C26 C21 C22 116.2(5)
F1 C22 C21 119.1(4)
F1 C22 C23 118.0(5)
C21 C22 C23 122.8(5)
F2 C23 C22 121.4(5)
F2 C23 C24 119.3(5)
C22 C23 C24 119.3(5)
F3 C24 C23 120.1(5)
F3 C24 C25 120.7(5)
C25 C24 C23 119.2(5)
F4 C25 C24 119.0(6)
F4 C25 C26 121.3(6)
C24 C25 C26 119.7(5)
F5 C26 C21 120.1(6)
F5 C26 C25 117.3(6)
C21 C26 C25 122.6(6)
C28 C27 C5 120.9(5)
C28 C27 C32 118.7(5)
C32 C27 C5 120.3(5)
C27 C28 H28 119.1
C27 C28 C29 121.8(6)
C29 C28 H28 119.1
C28 C29 H29 120.5
C30 C29 C28 119.1(6)
C30 C29 H29 120.5
O1 C30 C29 125.6(5)
O1 C30 C31 114.8(5)
C29 C30 C31 119.6(5)
O2 C31 C30 114.4(4)
O2 C31 C32 125.0(4)
C32 C31 C30 120.5(5)
C27 C32 H32 119.9
C31 C32 C27 120.2(4)
C31 C32 H32 119.9
O2 C33 H33A 109.5
O2 C33 H33B 109.5
O2 C33 H33C 109.5
H33A C33 H33B 109.5
H33A C33 H33C 109.5
H33B C33 H33C 109.5
O1 C34 H34A 109.5
O1 C34 H34B 109.5
O1 C34 H34C 109.5
H34A C34 H34B 109.5
H34A C34 H34C 109.5
H34B C34 H34C 109.5
C9 C35 C11 125.8(6)
C9 C35 C36 114.7(7)
C9 C35 C42 119.9(8)
C11 C35 C36 117.5(6)
C11 C35 C42 110.0(8)
F23 C39 C40 121.2(16)
F23 C39 C38 118.7(16)
C40 C39 C38 120.0
F24 C40 C39 121.2(10)
F24 C40 C41 118.8(10)
C39 C40 C41 120.0
F25 C41 C40 118.6(8)
F25 C41 C36 121.4(8)
C40 C41 C36 120.0
C41 C36 C35 113.1(8)
C37 C36 C35 126.7(8)
C37 C36 C41 120.0
F21 C37 C36 122.2(9)
F21 C37 C38 117.8(9)
C36 C37 C38 120.0
F22 C38 C39 120.0(14)
F22 C38 C37 120.0(14)
C37 C38 C39 120.0
F16 C43 C42 122.5(10)
F16 C43 C44 117.5(10)
C42 C43 C44 120.0
C43 C42 C35 109.2(8)
C47 C42 C35 130.3(8)
C47 C42 C43 120.0
F20 C47 C42 120.9(9)
F20 C47 C46 119.1(9)
C42 C47 C46 120.0
F19 C46 C47 121.3(12)
F19 C46 C45 118.7(12)
C45 C46 C47 120.0
F18 C45 C46 117.1(15)
F18 C45 C44 122.9(15)
C46 C45 C44 120.0
F17 C44 C43 121.1(14)
F17 C44 C45 118.9(15)
C45 C44 C43 120.0
F8 C51 C52 123.1(16)
F8 C51 C50 116.9(16)
C52 C51 C50 120.0
F9 C52 C51 122.1(17)
F9 C52 C53 117.8(17)
C53 C52 C51 120.0
F10 C53 C52 118.3(11)
F10 C53 C48 121.5(11)
C52 C53 C48 120.0
C53 C48 C20 113.0(8)
C49 C48 C20 126.2(7)
C49 C48 C53 120.0
F6 C49 C48 118.6(11)
F6 C49 C50 121.4(11)
C48 C49 C50 120.0
F7 C50 C51 118.8(13)
F7 C50 C49 121.2(13)
C49 C50 C51 120.0
F15 C59 C58 119.6(8)
F15 C59 C54 120.2(8)
C58 C59 C54 120.0
F14 C58 C59 120.9(14)
F14 C58 C57 119.1(14)
C57 C58 C59 120.0
F13 C57 C58 119.1(13)
F13 C57 C56 120.9(14)
C56 C57 C58 120.0
F12 C56 C57 114.7(11)
F12 C56 C55 125.3(11)
C57 C56 C55 120.0
F11 C55 C56 117.6(8)
F11 C55 C54 122.4(8)
C54 C55 C56 120.0
C59 C54 C20 127.9(7)
C55 C54 C20 112.1(7)
C55 C54 C59 120.0
O0AA C1AA H1AA 109.5
O0AA C1AA H1AB 109.5
O0AA C1AA H1AC 109.5
H1AA C1AA H1AB 109.5
H1AA C1AA H1AC 109.5
H1AB C1AA H1AC 109.5

loop_
_geom_bond_atom_site_label_1
_geom_bond_atom_site_label_2
_geom_bond_distance
F1 C22 1.336(6)
F2 C23 1.336(7)
F3 C24 1.329(6)
F4 C25 1.337(7)
F5 C26 1.338(7)
F6 C49 1.35(3)
F7 C50 1.31(2)
F8 C51 1.364(15)
F9 C52 1.28(3)
F10 C53 1.31(2)
F11 C55 1.358(18)
F12 C56 1.26(2)
F13 C57 1.333(10)
F14 C58 1.300(19)
F15 C59 1.328(19)
F16 C43 1.27(2)
F17 C44 1.32(2)
F18 C45 1.361(15)
F19 C46 1.31(2)
F20 C47 1.296(19)
F21 C37 1.31(2)
F22 C38 1.35(2)
F23 C39 1.360(11)
F24 C40 1.35(2)
F25 C41 1.296(19)
O1 C30 1.362(6)
O1 C34 1.425(7)
O2 C31 1.368(6)
O2 C33 1.424(7)
N1 C1 1.378(8)
N1 C4 1.377(6)
N2 H2 0.8600
N2 C16 1.387(7)
N2 C19 1.377(7)
N3 C11 1.362(7)
N3 C14 1.362(6)
N4 H4 0.8600
N4 C6 1.395(7)
N4 C9 1.393(9)
C1 C2 1.441(8)
C1 C20 1.386(10)
C2 H2A 0.9300
C2 C3 1.354(11)
C3 H3 0.9300
C3 C4 1.458(8)
C4 C5 1.408(9)
C5 C6 1.382(9)
C5 C27 1.499(6)
C6 C7 1.459(10)
C7 H7 0.9300
C7 C8 1.322(13)
C8 H8 0.9300
C8 C9 1.467(8)
C9 C35 1.366(11)
C11 C12 1.449(8)
C11 C35 1.422(9)
C12 H12 0.9300
C12 C13 1.337(9)
C13 H13 0.9300
C13 C14 1.445(8)
C14 C15 1.394(7)
C15 C16 1.406(8)
C15 C21 1.506(6)
C16 C17 1.435(7)
C17 H17 0.9300
C17 C18 1.351(12)
C18 H18 0.9300
C18 C19 1.423(9)
C19 C20 1.404(9)
C20 C48 1.580(10)
C20 C54 1.464(8)
C21 C22 1.375(7)
C21 C26 1.364(8)
C22 C23 1.378(7)
C23 C24 1.382(7)
C24 C25 1.360(9)
C25 C26 1.392(9)
C27 C28 1.378(8)
C27 C32 1.399(7)
C28 H28 0.9300
C28 C29 1.398(9)
C29 H29 0.9300
C29 C30 1.387(9)
C30 C31 1.401(7)
C31 C32 1.383(6)
C32 H32 0.9300
C33 H33A 0.9600
C33 H33B 0.9600
C33 H33C 0.9600
C34 H34A 0.9600
C34 H34B 0.9600
C34 H34C 0.9600
C35 C36 1.488(9)
C35 C42 1.673(13)
C39 C40 1.3900
C39 C38 1.3900
C40 C41 1.3900
C41 C36 1.3900
C36 C37 1.3900
C37 C38 1.3900
C43 C42 1.3900
C43 C44 1.3900
C42 C47 1.3900
C47 C46 1.3900
C46 C45 1.3900
C45 C44 1.3900
C51 C52 1.3900
C51 C50 1.3900
C52 C53 1.3900
C53 C48 1.3900
C48 C49 1.3900
C49 C50 1.3900
C59 C58 1.3900
C59 C54 1.3900
C58 C57 1.3900
C57 C56 1.3900
C56 C55 1.3900
C55 C54 1.3900
O0AA C1AA 1.27(5)
C1AA H1AA 0.9600
C1AA H1AB 0.9600
C1AA H1AC 0.9600

loop_
_geom_torsion_atom_site_label_1
_geom_torsion_atom_site_label_2
_geom_torsion_atom_site_label_3
_geom_torsion_atom_site_label_4
_geom_torsion
F1 C22 C23 F2 0.2(10)
F1 C22 C23 C24 178.3(6)
F2 C23 C24 F3 -0.9(9)
F2 C23 C24 C25 -179.3(7)
F3 C24 C25 F4 0.5(12)
F3 C24 C25 C26 178.2(7)
F4 C25 C26 F5 -0.4(14)
F4 C25 C26 C21 178.5(9)
F6 C49 C50 F7 -2.0(11)
F6 C49 C50 C51 178.2(11)
F8 C51 C52 F9 4.1(15)
F8 C51 C52 C53 -179.2(11)
F8 C51 C50 F7 -0.5(10)
F8 C51 C50 C49 179.3(10)
F9 C52 C53 F10 1.8(15)
F9 C52 C53 C48 176.9(15)
F10 C53 C48 C20 -14.7(13)
F10 C53 C48 C49 174.9(14)
F11 C55 C54 C20 -1.2(13)
F11 C55 C54 C59 -178.2(13)
F12 C56 C55 F11 -3.9(16)
F12 C56 C55 C54 177.8(14)
F13 C57 C56 F12 2.2(15)
F13 C57 C56 C55 -179.8(11)
F14 C58 C57 F13 2.2(18)
F14 C58 C57 C56 -177.5(17)
F15 C59 C58 F14 3.2(18)
F15 C59 C58 C57 -174.3(13)
F15 C59 C54 C20 -2.2(14)
F15 C59 C54 C55 174.3(13)
F16 C43 C42 C35 7.9(14)
F16 C43 C42 C47 -178.8(14)
F16 C43 C44 F17 0.4(16)
F16 C43 C44 C45 178.8(14)
F18 C45 C44 F17 -1.4(15)
F18 C45 C44 C43 -179.9(14)
F19 C46 C45 F18 1.5(15)
F19 C46 C45 C44 -178.4(14)
F20 C47 C46 F19 0.5(14)
F20 C47 C46 C45 -177.9(12)
F21 C37 C38 F22 -0.4(7)
F21 C37 C38 C39 179.6(6)
F23 C39 C40 F24 2.4(15)
F23 C39 C40 C41 -177.1(14)
F23 C39 C38 F22 -2.8(14)
F23 C39 C38 C37 177.2(13)
F24 C40 C41 F25 0.3(5)
F24 C40 C41 C36 -179.5(6)
F25 C41 C36 C35 5.4(8)
F25 C41 C36 C37 -179.8(6)
O1 C30 C31 O2 -0.4(7)
O1 C30 C31 C32 -178.9(5)
O2 C31 C32 C27 -179.0(5)
N1 C1 C2 C3 0.9(9)
N1 C1 C20 C19 3.5(14)
N1 C1 C20 C48 169.6(8)
N1 C1 C20 C54 -161.9(8)
N1 C4 C5 C6 -2.3(9)
N1 C4 C5 C27 176.8(5)
N2 C16 C17 C18 0.0(10)
N2 C19 C20 C1 4.7(13)
N2 C19 C20 C48 -158.9(9)
N2 C19 C20 C54 171.2(8)
N3 C11 C12 C13 0.2(11)
N3 C11 C35 C9 3.5(19)
N3 C11 C35 C36 166.4(10)
N3 C11 C35 C42 -153.3(8)
N3 C14 C15 C16 0.3(9)
N3 C14 C15 C21 -179.2(5)
N4 C6 C7 C8 -4.0(13)
N4 C9 C35 C11 -2(2)
N4 C9 C35 C36 -165.3(11)
N4 C9 C35 C42 152.7(10)
C1 N1 C4 C3 1.3(6)
C1 N1 C4 C5 -174.6(5)
C1 C2 C3 C4 -0.1(9)
C1 C20 C48 C53 83.6(8)
C1 C20 C48 C49 -106.8(10)
C1 C20 C54 C59 74.9(12)
C1 C20 C54 C55 -101.9(9)
C2 C1 C20 C19 -176.9(8)
C2 C1 C20 C48 -10.8(11)
C2 C1 C20 C54 17.6(13)
C2 C3 C4 N1 -0.7(8)
C2 C3 C4 C5 175.0(6)
C3 C4 C5 C6 -177.5(6)
C3 C4 C5 C27 1.7(8)
C4 N1 C1 C2 -1.3(7)
C4 N1 C1 C20 178.3(7)
C4 C5 C6 N4 -0.6(10)
C4 C5 C6 C7 -178.5(8)
C4 C5 C27 C28 70.7(9)
C4 C5 C27 C32 -110.8(6)
C5 C6 C7 C8 174.2(10)
C5 C27 C28 C29 -177.9(9)
C5 C27 C32 C31 179.7(5)
C6 N4 C9 C8 -2.0(12)
C6 N4 C9 C35 175.2(12)
C6 C5 C27 C28 -110.1(9)
C6 C5 C27 C32 68.4(7)
C6 C7 C8 C9 2.6(16)
C7 C8 C9 N4 -0.5(16)
C7 C8 C9 C35 -177.7(13)
C8 C9 C35 C11 174.7(13)
C8 C9 C35 C36 11.4(19)
C8 C9 C35 C42 -30.6(19)
C9 N4 C6 C5 -174.7(8)
C9 N4 C6 C7 3.6(10)
C9 C35 C36 C41 -86.3(12)
C9 C35 C36 C37 99.4(10)
C9 C35 C42 C43 121.5(11)
C9 C35 C42 C47 -50.9(14)
C11 N3 C14 C13 0.1(7)
C11 N3 C14 C15 -179.0(6)
C11 C12 C13 C14 -0.2(10)
C11 C35 C36 C41 109.0(10)
C11 C35 C36 C37 -65.3(13)
C11 C35 C42 C43 -80.2(10)
C11 C35 C42 C47 107.4(9)
C12 C11 C35 C9 -174.6(12)
C12 C11 C35 C36 -11.8(18)
C12 C11 C35 C42 28.6(15)
C12 C13 C14 N3 0.0(9)
C12 C13 C14 C15 179.2(7)
C13 C14 C15 C16 -178.7(6)
C13 C14 C15 C21 1.8(8)
C14 N3 C11 C12 -0.2(9)
C14 N3 C11 C35 -178.6(10)
C14 C15 C16 N2 -6.8(9)
C14 C15 C16 C17 171.8(7)
C14 C15 C21 C22 102.7(6)
C14 C15 C21 C26 -76.6(8)
C15 C16 C17 C18 -178.7(8)
C15 C21 C22 F1 0.0(9)
C15 C21 C22 C23 177.4(5)
C15 C21 C26 F5 0.6(12)
C15 C21 C26 C25 -178.3(7)
C16 N2 C19 C18 -1.2(9)
C16 N2 C19 C20 173.7(7)
C16 C15 C21 C22 -76.9(7)
C16 C15 C21 C26 103.8(7)
C16 C17 C18 C19 -0.8(12)
C17 C18 C19 N2 1.2(12)
C17 C18 C19 C20 -173.5(9)
C18 C19 C20 C1 178.7(10)
C18 C19 C20 C48 15.1(15)
C18 C19 C20 C54 -14.8(14)
C19 N2 C16 C15 179.5(6)
C19 N2 C16 C17 0.7(7)
C19 C20 C48 C53 -110.2(9)
C19 C20 C48 C49 59.4(15)
C19 C20 C54 C59 -92.4(9)
C19 C20 C54 C55 90.8(8)
C20 C1 C2 C3 -178.7(8)
C20 C48 C49 F6 12.8(15)
C20 C48 C49 C50 -168.9(12)
C21 C15 C16 N2 172.7(5)
C21 C15 C16 C17 -8.7(9)
C21 C22 C23 F2 -177.2(6)
C21 C22 C23 C24 0.9(9)
C22 C21 C26 F5 -178.8(8)
C22 C21 C26 C25 2.4(11)
C22 C23 C24 F3 -179.1(5)
C22 C23 C24 C25 2.5(9)
C23 C24 C25 F4 179.0(8)
C23 C24 C25 C26 -3.3(11)
C24 C25 C26 F5 -178.0(9)
C24 C25 C26 C21 0.9(13)
C26 C21 C22 F1 179.4(7)
C26 C21 C22 C23 -3.3(9)
C27 C5 C6 N4 -179.7(6)
C27 C5 C6 C7 2.4(11)
C27 C28 C29 C30 -2.9(17)
C28 C27 C32 C31 -1.8(10)
C28 C29 C30 O1 -179.3(8)
C28 C29 C30 C31 0.4(14)
C29 C30 C31 O2 179.9(7)
C29 C30 C31 C32 1.4(10)
C30 C31 C32 C27 -0.7(8)
C32 C27 C28 C29 3.6(14)
C33 O2 C31 C30 -178.8(7)
C33 O2 C31 C32 -0.3(10)
C34 O1 C30 C29 0.4(11)
C34 O1 C30 C31 -179.3(6)
C35 C11 C12 C13 178.6(10)
C35 C36 C37 F21 -5.6(10)
C35 C36 C37 C38 173.9(9)
C35 C42 C47 F20 -10.4(13)
C35 C42 C47 C46 171.7(10)
C39 C40 C41 F25 179.8(6)
C39 C40 C41 C36 0.0
C40 C39 C38 F22 -180.0(8)
C40 C39 C38 C37 0.0
C40 C41 C36 C35 -174.7(7)
C40 C41 C36 C37 0.0
C41 C36 C37 F21 -179.6(6)
C41 C36 C37 C38 0.0
C36 C37 C38 F22 180.0(8)
C36 C37 C38 C39 0.0
C38 C39 C40 F24 179.5(6)
C38 C39 C40 C41 0.0
C43 C42 C47 F20 177.9(13)
C43 C42 C47 C46 0.0
C42 C43 C44 F17 -178.5(15)
C42 C43 C44 C45 0.0
C42 C47 C46 F19 178.4(14)
C42 C47 C46 C45 0.0
C47 C46 C45 F18 179.9(13)
C47 C46 C45 C44 0.0
C46 C45 C44 F17 178.5(15)
C46 C45 C44 C43 0.0
C44 C43 C42 C35 -173.3(8)
C44 C43 C42 C47 0.0
C51 C52 C53 F10 -175.1(14)
C51 C52 C53 C48 0.0
C52 C51 C50 F7 -179.8(11)
C52 C51 C50 C49 0.0
C52 C53 C48 C20 170.3(10)
C52 C53 C48 C49 0.0
C53 C48 C49 F6 -178.3(11)
C53 C48 C49 C50 0.0
C48 C49 C50 F7 179.8(11)
C48 C49 C50 C51 0.0
C50 C51 C52 F9 -176.7(16)
C50 C51 C52 C53 0.0
C59 C58 C57 F13 179.8(11)
C59 C58 C57 C56 0.0
C58 C59 C54 C20 -176.5(9)
C58 C59 C54 C55 0.0
C58 C57 C56 F12 -178.0(13)
C58 C57 C56 C55 0.0
C57 C56 C55 F11 178.3(13)
C57 C56 C55 C54 0.0
C56 C55 C54 C20 177.0(7)
C56 C55 C54 C59 0.0
C54 C59 C58 F14 177.5(17)
C54 C59 C58 C57 0.0

loop_
_exptl_oxdiff_crystal_face_indexfrac_h
_exptl_oxdiff_crystal_face_indexfrac_k
_exptl_oxdiff_crystal_face_indexfrac_l
_exptl_oxdiff_crystal_face_x
_exptl_oxdiff_crystal_face_y
_exptl_oxdiff_crystal_face_z
-5.0022 -1.9934 5.0011 -0.0172 0.0226 0.7410
5.0022 1.9934 -5.0011 0.0172 -0.0226 -0.7410
-4.9974 -3.9975 -0.0025 -0.2761 0.4605 0.5179
4.9974 3.9975 0.0025 0.2761 -0.4605 -0.5179
-0.0004 0.9995 -0.0003 0.0551 0.0135 -0.0079
0.0004 -0.9995 0.0003 -0.0551 -0.0135 0.0079
4.9999 -1.9992 0.0041 -0.0543 -0.5417 -0.4702
-2.0017 4.9974 -0.0028 0.2530 0.2736 0.1547
2.0017 -4.9974 0.0028 -0.2530 -0.2736 -0.1547
-2.0032 -0.9942 5.0030 0.0714 -0.2727 0.4414
